data_7059593
loop_
_publ_author_name
'Ahmed, Faruk'
'Datta, Joydeep'
'Khan, Samim'
'Dutta, Basudeb'
'Islam, Sakhiul'
'Naaz, Sanobar'
'Ray, Partha Pratim'
'Mir, Mohammad Hedayetullah'

_publ_section_title
;
 Linear dicarboxylate-based pyridyl-appended cobalt(ii) coordination
 polymers in search of opto-electronic properties
;
_journal_issue 21
_journal_name_full 'New Journal of Chemistry'
_journal_page_first 9004
_journal_page_last 9009
_journal_paper_doi 10.1039/D0NJ00567C
_journal_volume 44
_journal_year 2020
_chemical_formula_sum 'C26 H22 Co N2 O6'
_chemical_formula_weight 517.39
_space_group_crystal_system monoclinic
_space_group_IT_number 15
_space_group_name_Hall '-C 2yc'
_space_group_name_H-M_alt 'C 1 2/c 1'
_atom_sites_solution_hydrogens mixed
_audit_creation_method SHELXL-2016/6
_audit_update_record
;
2020-01-28 deposited with the CCDC.	2020-05-01 downloaded from the CCDC.
;
_cell_angle_alpha 90
_cell_angle_beta 115.0910(10)
_cell_angle_gamma 90
_cell_formula_units_Z 4
_cell_length_a 9.8195(3)
_cell_length_b 27.7518(10)
_cell_length_c 9.3876(3)
_cell_measurement_reflns_used 9978
_cell_measurement_temperature 296(2)
_cell_measurement_theta_max 28.36
_cell_measurement_theta_min 2.62
_cell_volume 2316.80(13)
_computing_cell_refinement 'Bruker SAINT'
_computing_data_collection 'Bruker APEX2'
_computing_data_reduction 'Bruker SAINT'
_computing_molecular_graphics 'Bruker SHELXTL'
_computing_publication_material 'Bruker SHELXTL'
_computing_structure_refinement 'SHELXL-2014 (Sheldrick 2014)'
_computing_structure_solution 'SHELXS-97 (Sheldrick 2008)'
_diffrn_ambient_temperature 296(2)
_diffrn_measured_fraction_theta_full 0.989
_diffrn_measured_fraction_theta_max 0.989
_diffrn_measurement_device_type 'Bruker APEX-II CCD'
_diffrn_measurement_method '\f and \w scans'
_diffrn_radiation_type MoK\a
_diffrn_radiation_wavelength 0.71073
_diffrn_reflns_av_R_equivalents 0.0342
_diffrn_reflns_av_unetI/netI 0.0205
_diffrn_reflns_Laue_measured_fraction_full 0.989
_diffrn_reflns_Laue_measured_fraction_max 0.989
_diffrn_reflns_limit_h_max 11
_diffrn_reflns_limit_h_min -11
_diffrn_reflns_limit_k_max 32
_diffrn_reflns_limit_k_min -32
_diffrn_reflns_limit_l_max 11
_diffrn_reflns_limit_l_min -11
_diffrn_reflns_number 15018
_diffrn_reflns_point_group_measured_fraction_full 0.989
_diffrn_reflns_point_group_measured_fraction_max 0.989
_diffrn_reflns_theta_full 24.998
_diffrn_reflns_theta_max 24.998
_diffrn_reflns_theta_min 3.178
_diffrn_source Mo
_exptl_absorpt_coefficient_mu 0.787
_exptl_absorpt_correction_type multi-scan
_exptl_crystal_colour reddish
_exptl_crystal_density_diffrn 1.483
_exptl_crystal_description prism
_exptl_crystal_F_000 1470
_exptl_crystal_size_max 0.125
_exptl_crystal_size_mid 0.045
_exptl_crystal_size_min 0.012
_exptl_transmission_factor_max 0.862
_exptl_transmission_factor_min 0.745
_refine_diff_density_max 1.655
_refine_diff_density_min -0.787
_refine_diff_density_rms 0.115
_refine_ls_extinction_method none
_refine_ls_goodness_of_fit_ref 1.071
_refine_ls_hydrogen_treatment mixed
_refine_ls_matrix_type full
_refine_ls_number_parameters 167
_refine_ls_number_reflns 2028
_refine_ls_number_restraints 37
_refine_ls_restrained_S_all 1.085
_refine_ls_R_factor_all 0.0813
_refine_ls_R_factor_gt 0.0762
_refine_ls_shift/su_max 0.005
_refine_ls_shift/su_mean 0.001
_refine_ls_structure_factor_coef Fsqd
_refine_ls_weighting_details 'w=1/[\s^2^(Fo^2^)+(0.0903P)^2^+23.8937P] where P=(Fo^2^+2Fc^2^)/3'
_refine_ls_weighting_scheme calc
_refine_ls_wR_factor_gt 0.1975
_refine_ls_wR_factor_ref 0.2022
_reflns_Friedel_coverage 0.000
_reflns_number_gt 1866
_reflns_number_total 2028
_reflns_threshold_expression 'I > 2\s(I)'
_cod_data_source_file d0nj00567c2.cif
_cod_data_source_block 1_a
_cod_depositor_comments
;Adding full bibliography for 7059593--7059594.cif.

 Adding full bibliography for 7059593--7059594.cif.
;
_cod_original_sg_symbol_H-M 'C 2/c'
_cod_database_code 7059593
_shelx_shelxl_version_number 2016/6
_shelx_space_group_comment
;
The symmetry employed for this shelxl refinement is uniquely defined
by the following loop, which should always be used as a source of
symmetry information in preference to the above space-group names.
They are only intended as comments.
;

loop_
_space_group_symop_operation_xyz
'x, y, z'
'-x, y, -z+1/2'
'x+1/2, y+1/2, z'
'-x+1/2, y+1/2, -z+1/2'
'-x, -y, -z'
'x, -y, z-1/2'
'-x+1/2, -y+1/2, -z'
'x+1/2, -y+1/2, z-1/2'

loop_
_atom_site_label
_atom_site_type_symbol
_atom_site_fract_x
_atom_site_fract_y
_atom_site_fract_z
_atom_site_U_iso_or_equiv
_atom_site_adp_type
_atom_site_occupancy
_atom_site_site_symmetry_order
_atom_site_calc_flag
_atom_site_refinement_flags_posn
_atom_site_refinement_flags_adp
_atom_site_refinement_flags_occupancy
_atom_site_disorder_assembly
_atom_site_disorder_group
C4 C 0.500000 0.0443(3) 0.250000 0.0388(17) Uani 1 2 d DS T P A 4
C5 C 0.3962(13) 0.0180(4) 0.2783(14) 0.109(3) Uani 1 1 d D U . A 4
H5 H 0.321478 0.033558 0.297061 0.131 Uiso 1 1 calc R U . A 4
C6 C 0.4032(15) -0.0325(5) 0.2787(16) 0.123(4) Uani 1 1 d . U . A 4
H6 H 0.332807 -0.049326 0.301378 0.148 Uiso 1 1 calc R U . A 4
C7 C 0.500000 -0.0574(3) 0.250000 0.058(2) Uani 1 2 d S T P A 4
Co1 Co 0.500000 0.27626(3) 0.250000 0.0263(3) Uani 1 2 d S T P A 4
O2 O 0.2776(3) 0.27659(12) 0.2323(4) 0.0325(8) Uani 1 1 d . . . A 4
O1 O 0.5857(4) 0.28067(13) 0.4957(4) 0.0362(9) Uani 1 1 d . . . A 4
H1A H 0.624538 0.253107 0.539469 0.054 Uiso 1 1 d R U . A 4
H1B H 0.513111 0.285037 0.524837 0.054 Uiso 1 1 d R U . A 4
O3 O 0.3087(4) 0.30737(17) 0.4644(5) 0.0525(12) Uani 1 1 d . . . A 4
N1 N 0.500000 0.1991(2) 0.250000 0.0363(14) Uani 1 2 d S T P A 4
N2 N 0.500000 0.3535(2) 0.250000 0.0345(13) Uani 1 2 d S T P A 4
C16 C 0.0663(6) 0.29429(19) 0.2734(6) 0.0335(11) Uani 1 1 d . . . A 4
C15 C 0.2315(5) 0.29298(18) 0.3296(6) 0.0311(11) Uani 1 1 d . . . A 4
C3 C 0.500000 0.0971(3) 0.250000 0.0369(16) Uani 1 2 d S T P A 4
C1 C 0.4288(7) 0.1735(2) 0.3189(7) 0.0431(13) Uani 1 1 d . . . A 4
H1 H 0.378876 0.190140 0.368539 0.052 Uiso 1 1 calc R U . A 4
C2 C 0.4252(7) 0.1241(2) 0.3203(7) 0.0444(13) Uani 1 1 d . . . A 4
H2 H 0.372414 0.108409 0.368702 0.053 Uiso 1 1 calc R U . A 4
C8 C 0.6095(7) 0.3787(2) 0.3639(8) 0.0469(14) Uani 1 1 d . . . A 4
H8 H 0.686283 0.361922 0.443308 0.056 Uiso 1 1 calc R U . A 4
C9 C 0.6127(8) 0.4282(2) 0.3680(9) 0.0568(17) Uani 1 1 d . . . A 4
H9 H 0.690351 0.443965 0.449639 0.068 Uiso 1 1 calc R U . A 4
C10 C 0.500000 0.4552(3) 0.250000 0.051(2) Uani 1 2 d S T P A 4
C11 C 0.500000 0.5088(4) 0.250000 0.059(2) Uani 1 2 d S TU P A 4
C12 C 0.5803(10) 0.5341(3) 0.3899(10) 0.073(2) Uani 1 1 d . U . A 4
H12 H 0.633140 0.517254 0.482930 0.087 Uiso 1 1 calc R U . A 4
C13 C 0.5814(11) 0.5846(3) 0.3903(12) 0.084(2) Uani 1 1 d . U . A 4
H13 H 0.635295 0.601713 0.482494 0.100 Uiso 1 1 calc R U . A 4
C14 C 0.500000 0.6084(5) 0.250000 0.085(4) Uani 1 2 d S TU P A 4
H14 H 0.500000 0.641961 0.250001 0.102 Uiso 1 2 calc R U P A 4
H7 H 0.500000 -0.095(4) 0.250000 0.06(3) Uiso 1 2 d S . P B 4

loop_
_atom_site_aniso_label
_atom_site_aniso_U_11
_atom_site_aniso_U_22
_atom_site_aniso_U_33
_atom_site_aniso_U_23
_atom_site_aniso_U_13
_atom_site_aniso_U_12
C4 0.029(4) 0.047(4) 0.039(4) 0.000 0.013(3) 0.000
C5 0.110(4) 0.109(4) 0.111(4) -0.0001(10) 0.0479(17) 0.0000(10)
C6 0.123(4) 0.123(4) 0.124(4) 0.0003(10) 0.0534(19) -0.0006(10)
C7 0.059(6) 0.044(5) 0.066(6) 0.000 0.022(5) 0.000
Co1 0.0165(5) 0.0341(6) 0.0285(5) 0.000 0.0098(4) 0.000
O2 0.0157(16) 0.049(2) 0.0328(18) -0.0079(15) 0.0099(14) -0.0041(13)
O1 0.0265(18) 0.051(2) 0.0311(18) 0.0064(15) 0.0118(15) 0.0057(15)
O3 0.027(2) 0.080(3) 0.047(2) -0.028(2) 0.0131(18) -0.0039(19)
N1 0.030(3) 0.043(4) 0.039(3) 0.000 0.018(3) 0.000
N2 0.029(3) 0.037(3) 0.038(3) 0.000 0.015(3) 0.000
C16 0.024(2) 0.042(3) 0.038(3) -0.003(2) 0.017(2) -0.002(2)
C15 0.020(2) 0.036(3) 0.039(3) -0.004(2) 0.014(2) -0.0016(19)
C3 0.029(4) 0.044(4) 0.034(4) 0.000 0.010(3) 0.000
C1 0.046(3) 0.046(3) 0.050(3) 0.004(3) 0.031(3) 0.006(3)
C2 0.045(3) 0.046(3) 0.052(3) 0.008(3) 0.030(3) 0.003(3)
C8 0.037(3) 0.042(3) 0.055(4) -0.005(3) 0.013(3) -0.005(2)
C9 0.053(4) 0.048(4) 0.069(4) -0.013(3) 0.025(3) -0.011(3)
C10 0.060(6) 0.042(4) 0.067(6) 0.000 0.042(5) 0.000
C11 0.059(2) 0.059(2) 0.059(2) 0.000 0.0261(13) 0.000
C12 0.073(2) 0.072(2) 0.074(2) -0.0001(10) 0.0323(13) -0.0007(10)
C13 0.084(3) 0.083(3) 0.085(3) -0.0010(10) 0.0369(14) -0.0003(10)
C14 0.085(4) 0.085(4) 0.086(4) 0.000 0.0370(17) 0.000

loop_
_atom_type_symbol
_atom_type_description
_atom_type_scat_dispersion_real
_atom_type_scat_dispersion_imag
_atom_type_scat_source
C C 0.0033 0.0016 'International Tables Vol C Tables 4.2.6.8 and 6.1.1.4'
H H 0.0000 0.0000 'International Tables Vol C Tables 4.2.6.8 and 6.1.1.4'
Co Co 0.3494 0.9721 'International Tables Vol C Tables 4.2.6.8 and 6.1.1.4'
N N 0.0061 0.0033 'International Tables Vol C Tables 4.2.6.8 and 6.1.1.4'
O O 0.0106 0.0060 'International Tables Vol C Tables 4.2.6.8 and 6.1.1.4'

loop_
_geom_angle_atom_site_label_1
_geom_angle_atom_site_label_2
_geom_angle_atom_site_label_3
_geom_angle
_geom_angle_site_symmetry_1
_geom_angle_site_symmetry_3
_geom_angle_publ_flag
C5 C4 C5 115.6(12) 2_655 . ?
C5 C4 C3 122.2(6) 2_655 . ?
C5 C4 C3 122.2(6) . . ?
C4 C5 C6 119.6(11) . . ?
C4 C5 H5 120.2 . . ?
C6 C5 H5 120.2 . . ?
C7 C6 C5 124.9(12) . . ?
C7 C6 H6 117.5 . . ?
C5 C6 H6 117.5 . . ?
C6 C7 C6 115.3(15) 2_655 . ?
C6 C7 H7 122.3(7) 2_655 . ?
C6 C7 H7 122.3(7) . . ?
O1 Co1 O2 90.34(14) . . ?
O1 Co1 O2 89.63(14) 2_655 . ?
O2 Co1 O2 179.51(19) 2_655 . ?
O1 Co1 N1 93.35(10) . . ?
O1 Co1 N1 93.35(10) 2_655 . ?
O2 Co1 N1 90.24(10) 2_655 . ?
O2 Co1 N1 90.25(10) . . ?
O1 Co1 N2 86.65(10) . . ?
O1 Co1 N2 86.65(10) 2_655 . ?
O2 Co1 N2 89.76(10) 2_655 . ?
O2 Co1 N2 89.75(10) . . ?
N1 Co1 N2 180.0 . . ?
C15 O2 Co1 128.2(3) . . ?
Co1 O1 H1A 110.9 . . ?
Co1 O1 H1B 110.6 . . ?
H1A O1 H1B 103.0 . . ?
C1 N1 Co1 122.1(3) . . ?
C1 N1 Co1 122.1(3) 2_655 . ?
C8 N2 Co1 121.4(3) . . ?
C8 N2 Co1 121.4(3) 2_655 . ?
C16 C16 C15 178.4(4) 2 . ?
O3 C15 O2 127.2(4) . . ?
O3 C15 C16 117.6(4) . . ?
O2 C15 C16 115.2(4) . . ?
C2 C3 C4 122.4(4) . . ?
C2 C3 C4 122.4(4) 2_655 . ?
N1 C1 C2 123.8(5) . . ?
N1 C1 H1 118.1 . . ?
C2 C1 H1 118.1 . . ?
C1 C2 C3 120.7(5) . . ?
C1 C2 H2 119.6 . . ?
C3 C2 H2 119.6 . . ?
N2 C8 C9 122.9(6) . . ?
N2 C8 H8 118.5 . . ?
C9 C8 H8 118.5 . . ?
C8 C9 C10 120.7(6) . . ?
C8 C9 H9 119.7 . . ?
C10 C9 H9 119.7 . . ?
C9 C10 C9 115.5(8) 2_655 . ?
C9 C10 C11 122.2(4) 2_655 . ?
C9 C10 C11 122.2(4) . . ?
C12 C11 C10 120.0(5) . . ?
C12 C11 C10 120.0(5) 2_655 . ?
C11 C12 C13 120.2(8) . . ?
C11 C12 H12 119.9 . . ?
C13 C12 H12 119.9 . . ?
C14 C13 C12 118.3(10) . . ?
C14 C13 H13 120.9 . . ?
C12 C13 H13 120.9 . . ?
C13 C14 C13 123.0(13) . 2_655 ?
C13 C14 H14 118.5 . . ?
C13 C14 H14 118.5 2_655 . ?

loop_
_geom_bond_atom_site_label_1
_geom_bond_atom_site_label_2
_geom_bond_distance
_geom_bond_site_symmetry_2
_geom_bond_publ_flag
C4 C5 1.367(11) 2_655 ?
C4 C5 1.367(11) . ?
C4 C3 1.466(11) . ?
C5 C6 1.405(16) . ?
C5 H5 0.9300 . ?
C6 C7 1.294(13) . ?
C6 H6 0.9300 . ?
C7 H7 1.05(10) . ?
Co1 O1 2.097(4) . ?
Co1 O1 2.097(4) 2_655 ?
Co1 O2 2.119(3) 2_655 ?
Co1 O2 2.119(3) . ?
Co1 N1 2.141(6) . ?
Co1 N2 2.142(6) . ?
O2 C15 1.264(6) . ?
O1 H1A 0.8755 . ?
O1 H1B 0.8741 . ?
O3 C15 1.234(6) . ?
N1 C1 1.341(6) . ?
N1 C1 1.341(6) 2_655 ?
N2 C8 1.348(7) . ?
N2 C8 1.348(7) 2_655 ?
C16 C16 1.185(10) 2 ?
C16 C15 1.478(7) . ?
C3 C2 1.395(7) . ?
C3 C2 1.395(7) 2_655 ?
C1 C2 1.371(8) . ?
C1 H1 0.9300 . ?
C2 H2 0.9300 . ?
C8 C9 1.373(9) . ?
C8 H8 0.9300 . ?
C9 C10 1.405(8) . ?
C9 H9 0.9300 . ?
C10 C11 1.488(13) . ?
C11 C12 1.400(10) . ?
C11 C12 1.400(10) 2_655 ?
C12 C13 1.404(12) . ?
C12 H12 0.9300 . ?
C13 C14 1.385(11) . ?
C13 H13 0.9300 . ?
C14 H14 0.9300 . ?
